data_4506026
loop_
_publ_author_name
'Ding, Caixia'
'Zeng, Fanhua'
'Ni, Jia'
'Wang, Bingwu'
'Xie, Yongshu'

_publ_section_title
;
 Polynuclear Complexes of Ligands Containing in Situ Formed Oxazinane and
 Oxazolidine Rings with Appended Alkoxyl and Phenol Groups
;
_journal_issue 4
_journal_name_full 'Crystal Growth &amp; Design'
_journal_page_first 2089
_journal_paper_doi 10.1021/cg300096n
_journal_volume 12
_journal_year 2012
_chemical_formula_sum 'C20 H26 Cu2 N2 O6'
_chemical_formula_weight 517.51
_chemical_name_systematic
;
 ?
;
_space_group_IT_number 14
_symmetry_cell_setting monoclinic
_symmetry_space_group_name_Hall '-P 2yn'
_symmetry_space_group_name_H-M 'P 1 21/n 1'
_atom_sites_solution_hydrogens geom
_atom_sites_solution_primary direct
_atom_sites_solution_secondary difmap
_audit_creation_method SHELXL-97
_cell_angle_alpha 90.00
_cell_angle_beta 90.426(2)
_cell_angle_gamma 90.00
_cell_formula_units_Z 2
_cell_length_a 10.1612(2)
_cell_length_b 7.47780(10)
_cell_length_c 13.2585(3)
_cell_measurement_reflns_used 3727
_cell_measurement_temperature 291(2)
_cell_measurement_theta_max 62.6602
_cell_measurement_theta_min 3.3293
_cell_volume 1007.40(3)
_computing_cell_refinement 'CrysAlisPro (Oxford Diffraction Ltd.)'
_computing_data_collection 'CrysAlisPro (Oxford Diffraction Ltd.)'
_computing_data_reduction 'CrysAlisPro (Oxford Diffraction Ltd.)'
_computing_molecular_graphics 'Ortep-3 (L. J. Farrugia, 2001)'
_computing_publication_material SHELXL-97
_computing_structure_refinement 'SHELXL-97 (Sheldrick, 1997)'
_computing_structure_solution 'SHELXS-97 (Sheldrick, 1997)'
_diffrn_ambient_temperature 291(2)
_diffrn_measured_fraction_theta_full 0.962
_diffrn_measured_fraction_theta_max 0.962
_diffrn_measurement_device_type 'Gemini S Ultra, Oxford Diffraction'
_diffrn_measurement_method '\w scans'
_diffrn_radiation_monochromator mirror
_diffrn_radiation_source 'Enhance Ultra (Cu) X-ray Source'
_diffrn_radiation_type CuK\a
_diffrn_radiation_wavelength 1.54184
_diffrn_reflns_av_R_equivalents 0.0126
_diffrn_reflns_av_sigmaI/netI 0.0113
_diffrn_reflns_limit_h_max 10
_diffrn_reflns_limit_h_min -11
_diffrn_reflns_limit_k_max 8
_diffrn_reflns_limit_k_min -8
_diffrn_reflns_limit_l_max 12
_diffrn_reflns_limit_l_min -14
_diffrn_reflns_number 4138
_diffrn_reflns_theta_full 59.98
_diffrn_reflns_theta_max 59.98
_diffrn_reflns_theta_min 6.68
_exptl_absorpt_coefficient_mu 2.963
_exptl_absorpt_correction_T_max 0.4701
_exptl_absorpt_correction_T_min 0.3989
_exptl_absorpt_correction_type multi-scan
_exptl_absorpt_process_details
;
CrysAlisPro, Oxford Diffraction Ltd.,
Version 1.171.33.34d (release 27-02-2009 CrysAlis171 .NET)
(compiled Feb 27 2009,15:38:38)
Empirical absorption correction using spherical harmonics,
 implemented in SCALE3 ABSPACK scaling algorithm.
;
_exptl_crystal_density_diffrn 1.706
_exptl_crystal_density_method 'not measured'
_exptl_crystal_F_000 532
_exptl_crystal_size_max 0.38
_exptl_crystal_size_mid 0.32
_exptl_crystal_size_min 0.30
_refine_diff_density_max 0.212
_refine_diff_density_min -0.185
_refine_diff_density_rms 0.042
_refine_ls_extinction_method none
_refine_ls_goodness_of_fit_ref 1.007
_refine_ls_hydrogen_treatment mixed
_refine_ls_matrix_type full
_refine_ls_number_parameters 140
_refine_ls_number_reflns 1440
_refine_ls_number_restraints 0
_refine_ls_restrained_S_all 1.007
_refine_ls_R_factor_all 0.0248
_refine_ls_R_factor_gt 0.0239
_refine_ls_shift/su_max 0.000
_refine_ls_shift/su_mean 0.000
_refine_ls_structure_factor_coef Fsqd
_refine_ls_weighting_details 'calc w=1/[\s^2^(Fo^2^)+(0.0151P)^2^+1.2841P] where P=(Fo^2^+2Fc^2^)/3'
_refine_ls_weighting_scheme calc
_refine_ls_wR_factor_gt 0.0560
_refine_ls_wR_factor_ref 0.0564
_reflns_number_gt 1393
_reflns_number_total 1440
_reflns_threshold_expression >2sigma(I)
_cod_data_source_file cg300096n_si_002.cif
_cod_data_source_block zsd1
_cod_database_code 4506026

loop_
_symmetry_equiv_pos_as_xyz
'x, y, z'
'-x+1/2, y+1/2, -z+1/2'
'-x, -y, -z'
'x-1/2, -y-1/2, z-1/2'

loop_
_atom_site_label
_atom_site_type_symbol
_atom_site_fract_x
_atom_site_fract_y
_atom_site_fract_z
_atom_site_U_iso_or_equiv
_atom_site_adp_type
_atom_site_occupancy
_atom_site_symmetry_multiplicity
_atom_site_calc_flag
_atom_site_refinement_flags
Cu1 Cu 0.41817(3) 0.02975(5) 0.58943(2) 0.03343(14) Uani 1 1 d .
O1 O 0.43449(16) 0.0242(3) 0.73021(11) 0.0451(4) Uani 1 1 d .
O2 O 0.40574(15) 0.0471(2) 0.44559(11) 0.0408(4) Uani 1 1 d .
O3 O 0.34106(19) 0.1451(3) 0.22966(12) 0.0584(6) Uani 1 1 d .
H3 H 0.4122 0.0963 0.2399 0.088 Uiso 1 1 calc R
N1 N 0.23871(19) 0.1336(3) 0.58969(14) 0.0366(5) Uani 1 1 d .
C2 C 0.1562(3) 0.1159(4) 0.95007(18) 0.0475(7) Uani 1 1 d .
H2 H 0.0944 0.1364 1.0002 0.057 Uiso 1 1 calc R
C9 C 0.2958(2) 0.1462(3) 0.41075(16) 0.0372(6) Uani 1 1 d .
H9 H 0.3178 0.2738 0.4118 0.045 Uiso 1 1 calc R
C4 C 0.2061(2) 0.0738(3) 0.77298(17) 0.0348(5) Uani 1 1 d .
C5 C 0.3404(2) 0.0545(3) 0.79772(17) 0.0340(5) Uani 1 1 d .
C3 C 0.1168(3) 0.1034(3) 0.85011(18) 0.0437(6) Uani 1 1 d .
H3A H 0.0280 0.1151 0.8341 0.052 Uiso 1 1 calc R
C1 C 0.2866(3) 0.0980(3) 0.97477(18) 0.0440(6) Uani 1 1 d .
H1 H 0.3137 0.1061 1.0418 0.053 Uiso 1 1 calc R
C6 C 0.3784(3) 0.0676(3) 0.89938(17) 0.0391(6) Uani 1 1 d .
H6 H 0.4668 0.0557 0.9167 0.047 Uiso 1 1 calc R
C8 C 0.1859(2) 0.1113(3) 0.48583(16) 0.0370(5) Uani 1 1 d .
H8A H 0.1143 0.1947 0.4743 0.044 Uiso 1 1 calc R
H8B H 0.1523 -0.0091 0.4771 0.044 Uiso 1 1 calc R
C7 C 0.1542(2) 0.0536(4) 0.66735(17) 0.0406(6) Uani 1 1 d .
H7A H 0.1435 -0.0727 0.6528 0.049 Uiso 1 1 calc R
H7B H 0.0678 0.1087 0.6633 0.049 Uiso 1 1 calc R
C10 C 0.2518(3) 0.0953(4) 0.30604(18) 0.0460(6) Uani 1 1 d .
H10A H 0.2391 -0.0332 0.3035 0.055 Uiso 1 1 calc R
H10B H 0.1675 0.1512 0.2922 0.055 Uiso 1 1 calc R
H4 H 0.249(3) 0.255(4) 0.606(2) 0.060(9) Uiso 1 1 d .

loop_
_atom_site_aniso_label
_atom_site_aniso_U_11
_atom_site_aniso_U_22
_atom_site_aniso_U_33
_atom_site_aniso_U_23
_atom_site_aniso_U_13
_atom_site_aniso_U_12
Cu1 0.0301(2) 0.0467(2) 0.02356(19) 0.00050(14) 0.00194(13) 0.00571(15)
O1 0.0351(9) 0.0756(13) 0.0247(8) -0.0014(8) 0.0016(7) 0.0125(9)
O2 0.0322(9) 0.0644(11) 0.0259(8) 0.0046(8) 0.0014(7) 0.0141(8)
O3 0.0577(12) 0.0894(15) 0.0283(9) 0.0119(9) 0.0037(8) 0.0250(11)
N1 0.0367(11) 0.0438(13) 0.0292(10) 0.0004(9) 0.0024(8) 0.0040(9)
C2 0.0582(18) 0.0519(16) 0.0328(13) 0.0009(12) 0.0185(12) 0.0106(13)
C9 0.0359(13) 0.0450(14) 0.0308(12) 0.0029(11) 0.0000(10) 0.0051(11)
C4 0.0400(13) 0.0337(12) 0.0308(12) 0.0002(10) 0.0060(10) 0.0030(10)
C5 0.0402(14) 0.0336(13) 0.0283(12) -0.0006(10) 0.0048(10) 0.0016(10)
C3 0.0407(14) 0.0490(15) 0.0415(14) 0.0034(12) 0.0107(11) 0.0082(12)
C1 0.0662(18) 0.0395(14) 0.0262(12) -0.0001(10) 0.0051(12) 0.0015(13)
C6 0.0464(14) 0.0406(14) 0.0303(12) 0.0002(10) 0.0017(11) -0.0001(11)
C8 0.0323(12) 0.0488(14) 0.0299(12) 0.0007(11) -0.0011(10) 0.0069(11)
C7 0.0351(13) 0.0540(16) 0.0329(13) 0.0002(11) 0.0058(10) 0.0018(11)
C10 0.0412(14) 0.0645(17) 0.0323(13) -0.0007(12) -0.0048(11) 0.0075(13)

loop_
_atom_type_symbol
_atom_type_description
_atom_type_scat_dispersion_real
_atom_type_scat_dispersion_imag
_atom_type_scat_source
C C 0.0181 0.0091 'International Tables Vol C Tables 4.2.6.8 and 6.1.1.4'
H H 0.0000 0.0000 'International Tables Vol C Tables 4.2.6.8 and 6.1.1.4'
N N 0.0311 0.0180 'International Tables Vol C Tables 4.2.6.8 and 6.1.1.4'
O O 0.0492 0.0322 'International Tables Vol C Tables 4.2.6.8 and 6.1.1.4'
Cu Cu -1.9646 0.5888 'International Tables Vol C Tables 4.2.6.8 and 6.1.1.4'

loop_
_geom_angle_atom_site_label_1
_geom_angle_atom_site_label_2
_geom_angle_atom_site_label_3
_geom_angle
_geom_angle_site_symmetry_1
_geom_angle_site_symmetry_3
O1 Cu1 O2 177.08(8) . .
O1 Cu1 O2 99.03(7) . 3_656
O2 Cu1 O2 80.55(7) . 3_656
O1 Cu1 N1 94.68(7) . .
O2 Cu1 N1 85.49(7) . .
O2 Cu1 N1 165.28(7) 3_656 .
O1 Cu1 Cu1 138.93(5) . 3_656
O2 Cu1 Cu1 40.58(5) . 3_656
O2 Cu1 Cu1 39.97(4) 3_656 3_656
N1 Cu1 Cu1 125.91(6) . 3_656
C5 O1 Cu1 127.31(15) . .
C9 O2 Cu1 113.99(13) . .
C9 O2 Cu1 143.58(14) . 3_656
Cu1 O2 Cu1 99.45(7) . 3_656
C10 O3 H3 109.5 . .
C7 N1 C8 113.26(19) . .
C7 N1 Cu1 112.58(15) . .
C8 N1 Cu1 106.31(14) . .
C7 N1 H4 106.9(18) . .
C8 N1 H4 111.4(18) . .
Cu1 N1 H4 106.3(18) . .
C1 C2 C3 119.6(2) . .
C1 C2 H2 120.2 . .
C3 C2 H2 120.2 . .
O2 C9 C10 113.4(2) . .
O2 C9 C8 106.12(18) . .
C10 C9 C8 110.2(2) . .
O2 C9 H9 109.0 . .
C10 C9 H9 109.0 . .
C8 C9 H9 109.0 . .
C3 C4 C5 118.8(2) . .
C3 C4 C7 118.4(2) . .
C5 C4 C7 122.7(2) . .
O1 C5 C6 117.6(2) . .
O1 C5 C4 124.0(2) . .
C6 C5 C4 118.5(2) . .
C2 C3 C4 122.0(2) . .
C2 C3 H3A 119.0 . .
C4 C3 H3A 119.0 . .
C2 C1 C6 119.8(2) . .
C2 C1 H1 120.1 . .
C6 C1 H1 120.1 . .
C1 C6 C5 121.3(2) . .
C1 C6 H6 119.3 . .
C5 C6 H6 119.3 . .
N1 C8 C9 109.02(19) . .
N1 C8 H8A 109.9 . .
C9 C8 H8A 109.9 . .
N1 C8 H8B 109.9 . .
C9 C8 H8B 109.9 . .
H8A C8 H8B 108.3 . .
N1 C7 C4 114.1(2) . .
N1 C7 H7A 108.7 . .
C4 C7 H7A 108.7 . .
N1 C7 H7B 108.7 . .
C4 C7 H7B 108.7 . .
H7A C7 H7B 107.6 . .
O3 C10 C9 114.0(2) . .
O3 C10 H10A 108.8 . .
C9 C10 H10A 108.8 . .
O3 C10 H10B 108.8 . .
C9 C10 H10B 108.8 . .
H10A C10 H10B 107.6 . .

loop_
_geom_bond_atom_site_label_1
_geom_bond_atom_site_label_2
_geom_bond_distance
_geom_bond_site_symmetry_2
Cu1 O1 1.8731(15) .
Cu1 O2 1.9148(15) .
Cu1 O2 1.9391(15) 3_656
Cu1 N1 1.982(2) .
Cu1 Cu1 2.9404(6) 3_656
O1 C5 1.334(3) .
O2 C9 1.415(3) .
O2 Cu1 1.9391(15) 3_656
O3 C10 1.414(3) .
O3 H3 0.8200 .
N1 C7 1.473(3) .
N1 C8 1.483(3) .
N1 H4 0.94(3) .
C2 C1 1.369(4) .
C2 C3 1.385(4) .
C2 H2 0.9300 .
C9 C10 1.504(3) .
C9 C8 1.524(3) .
C9 H9 0.9800 .
C4 C3 1.390(3) .
C4 C5 1.408(3) .
C4 C7 1.501(3) .
C5 C6 1.403(3) .
C3 H3A 0.9300 .
C1 C6 1.391(3) .
C1 H1 0.9300 .
C6 H6 0.9300 .
C8 H8A 0.9700 .
C8 H8B 0.9700 .
C7 H7A 0.9700 .
C7 H7B 0.9700 .
C10 H10A 0.9700 .
C10 H10B 0.9700 .

loop_
_geom_hbond_atom_site_label_D
_geom_hbond_atom_site_label_H
_geom_hbond_atom_site_label_A
_geom_hbond_distance_DH
_geom_hbond_distance_HA
_geom_hbond_distance_DA
_geom_hbond_angle_DHA
_geom_hbond_site_symmetry_A
O3 H3 O1 0.82 1.84 2.659(2) 175.7 3_656

loop_
_geom_torsion_atom_site_label_1
_geom_torsion_atom_site_label_2
_geom_torsion_atom_site_label_3
_geom_torsion_atom_site_label_4
_geom_torsion
_geom_torsion_site_symmetry_1
_geom_torsion_site_symmetry_4
O2 Cu1 O1 C5 102.9(13) . .
O2 Cu1 O1 C5 -175.6(2) 3_656 .
N1 Cu1 O1 C5 9.7(2) . .
Cu1 Cu1 O1 C5 -178.51(15) 3_656 .
O1 Cu1 O2 C9 -83.3(14) . .
O2 Cu1 O2 C9 -165.2(2) 3_656 .
N1 Cu1 O2 C9 10.11(17) . .
Cu1 Cu1 O2 C9 -165.2(2) 3_656 .
O1 Cu1 O2 Cu1 81.9(14) . 3_656
O2 Cu1 O2 Cu1 0.0 3_656 3_656
N1 Cu1 O2 Cu1 175.35(10) . 3_656
O1 Cu1 N1 C7 -41.50(17) . .
O2 Cu1 N1 C7 141.42(17) . .
O2 Cu1 N1 C7 159.8(3) 3_656 .
Cu1 Cu1 N1 C7 145.15(14) 3_656 .
O1 Cu1 N1 C8 -166.06(16) . .
O2 Cu1 N1 C8 16.86(16) . .
O2 Cu1 N1 C8 35.2(4) 3_656 .
Cu1 Cu1 N1 C8 20.60(19) 3_656 .
Cu1 O2 C9 C10 -154.64(17) . .
Cu1 O2 C9 C10 50.4(4) 3_656 .
Cu1 O2 C9 C8 -33.5(2) . .
Cu1 O2 C9 C8 171.6(2) 3_656 .
Cu1 O1 C5 C6 -171.40(17) . .
Cu1 O1 C5 C4 8.7(3) . .
C3 C4 C5 O1 179.4(2) . .
C7 C4 C5 O1 2.9(4) . .
C3 C4 C5 C6 -0.5(3) . .
C7 C4 C5 C6 -177.1(2) . .
C1 C2 C3 C4 -0.3(4) . .
C5 C4 C3 C2 0.5(4) . .
C7 C4 C3 C2 177.2(2) . .
C3 C2 C1 C6 0.1(4) . .
C2 C1 C6 C5 -0.1(4) . .
O1 C5 C6 C1 -179.6(2) . .
C4 C5 C6 C1 0.3(4) . .
C7 N1 C8 C9 -163.2(2) . .
Cu1 N1 C8 C9 -39.1(2) . .
O2 C9 C8 N1 47.5(3) . .
C10 C9 C8 N1 170.6(2) . .
C8 N1 C7 C4 179.7(2) . .
Cu1 N1 C7 C4 59.1(2) . .
C3 C4 C7 N1 143.2(2) . .
C5 C4 C7 N1 -40.3(3) . .
O2 C9 C10 O3 -69.1(3) . .
C8 C9 C10 O3 172.1(2) . .
